data_4117994
loop_
_publ_author_name
'Sonia S. So'
'Anita E. Mattson'

_publ_contact_author_address
;Department of Chemistry
The Ohio State University
100 West 18th Avenue
Columbus, OH 43210
USA
;
_publ_contact_author_email gallucci.1@osu.edu
_publ_contact_author_name 'Gallucci, Judith C.'
_publ_section_title
;
 Urea Activation of \a-Nitrodiazoesters: An Organocatalytic Approach to
 N-H Insertion Reactions
;
_journal_name_full 'Journal of the American Chemical Society'
_journal_page_first 8798
_journal_page_last 8801
_journal_paper_doi 10.1021/ja3031054
_journal_volume 134
_journal_year 2012
_chemical_compound_source 'synthesis as described'
_chemical_formula_moiety 'C15 H9 B F8 N2 O, C6 H5 N O2'
_chemical_formula_sum 'C21 H14 B F8 N3 O3'
_chemical_formula_weight 519.16
_chemical_name_common 'Mattson 1866'
_chemical_name_systematic
;
 ?
;
_space_group_IT_number 2
_symmetry_cell_setting triclinic
_symmetry_Int_Tables_number 2
_symmetry_space_group_name_Hall '-P 1'
_symmetry_space_group_name_H-M 'P -1'
_atom_sites_solution_hydrogens geom
_atom_sites_solution_primary direct
_atom_sites_solution_secondary difmap
_audit_conform_dict_location ftp://ftp.iucr.org/pub/cif_core.dic
_audit_conform_dict_name cif_core.dic
_audit_conform_dict_version 2.4
_audit_creation_date 2011-11-16T12:05:12-00:00
_audit_creation_method 'WinGX routine CIF_UPDATE'
_cell_angle_alpha 71.545(1)
_cell_angle_beta 83.927(1)
_cell_angle_gamma 76.973(1)
_cell_formula_units_Z 2
_cell_length_a 7.5870(1)
_cell_length_b 11.3799(2)
_cell_length_c 12.9699(2)
_cell_measurement_reflns_used 4689
_cell_measurement_temperature 150(2)
_cell_measurement_theta_max 27.485
_cell_measurement_theta_min 1.018
_cell_measurement_wavelength 0.71073
_cell_volume 1034.17(3)
_computing_cell_refinement 'HKL Scalepack (Otwinowski & Minor 1997)'
_computing_data_collection 'Collect (Bruker AXS BV, 1997-2004)'
_computing_data_reduction 'HKL Denzo and Scalepack (Otwinowski & Minor 1997)'
_computing_molecular_graphics 'Ortep-3 for Windows (Farrugia, 1997)'
_computing_publication_material 'WinGX publication routines (Farrugia, 1999)'
_computing_structure_refinement 'SHELXL-97 (Sheldrick, 2008)'
_computing_structure_solution 'SHELXS-97 (Sheldrick, 2008)'
_diffrn_ambient_temperature 150(2)
_diffrn_detector 'CCD plate'
_diffrn_detector_area_resol_mean 9
_diffrn_measured_fraction_theta_full 0.997
_diffrn_measured_fraction_theta_max 0.997
_diffrn_measurement_device '95mm CCD camera on \k-goniostat'
_diffrn_measurement_device_type 'Nonius KappaCCD'
_diffrn_measurement_method 'phi and omega scans'
_diffrn_orient_matrix_type 'by Bruker AXS Collect from scalepack cell'
_diffrn_orient_matrix_UB_11 -0.7168E-2
_diffrn_orient_matrix_UB_12 -0.897384E-1
_diffrn_orient_matrix_UB_13 0.01046
_diffrn_orient_matrix_UB_21 -0.111648
_diffrn_orient_matrix_UB_22 0.97357E-2
_diffrn_orient_matrix_UB_23 0.475107E-1
_diffrn_orient_matrix_UB_31 -0.762303E-1
_diffrn_orient_matrix_UB_32 0.283687E-1
_diffrn_orient_matrix_UB_33 -0.651863E-1
_diffrn_radiation_monochromator graphite
_diffrn_radiation_probe x-ray
_diffrn_radiation_type MoK\a
_diffrn_radiation_wavelength 0.71073
_diffrn_reflns_av_R_equivalents 0.031
_diffrn_reflns_limit_h_max 9
_diffrn_reflns_limit_h_min -9
_diffrn_reflns_limit_k_max 14
_diffrn_reflns_limit_k_min -14
_diffrn_reflns_limit_l_max 16
_diffrn_reflns_limit_l_min -16
_diffrn_reflns_number 27161
_diffrn_reflns_theta_full 27.46
_diffrn_reflns_theta_max 27.46
_diffrn_reflns_theta_min 2.76
_diffrn_source 'Enraf Nonius FR590'
_exptl_absorpt_coefficient_mu 0.16
_exptl_absorpt_correction_T_max 0.981
_exptl_absorpt_correction_T_min 0.716
_exptl_absorpt_correction_type multi-scan
_exptl_absorpt_process_details 'HKL Scalepack (Otwinowski & Minor, 1997)'
_exptl_crystal_colour colourless
_exptl_crystal_density_diffrn 1.667
_exptl_crystal_description 'rectangular plate'
_exptl_crystal_F_000 524
_exptl_crystal_size_max 0.35
_exptl_crystal_size_mid 0.31
_exptl_crystal_size_min 0.12
_refine_diff_density_max 0.291
_refine_diff_density_min -0.285
_refine_diff_density_rms 0.05
_refine_ls_extinction_method none
_refine_ls_goodness_of_fit_ref 1.058
_refine_ls_hydrogen_treatment mixed
_refine_ls_matrix_type full
_refine_ls_number_parameters 333
_refine_ls_number_reflns 4720
_refine_ls_number_restraints 0
_refine_ls_restrained_S_all 1.058
_refine_ls_R_factor_all 0.0595
_refine_ls_R_factor_gt 0.0397
_refine_ls_shift/su_max 0.001
_refine_ls_shift/su_mean 0
_refine_ls_structure_factor_coef Fsqd
_refine_ls_weighting_details 'w=1/[\s^2^(Fo^2^)+(0.0553P)^2^+0.2008P] where P=(Fo^2^+2Fc^2^)/3'
_refine_ls_weighting_scheme calc
_refine_ls_wR_factor_gt 0.0965
_refine_ls_wR_factor_ref 0.1068
_reflns_number_gt 3565
_reflns_number_total 4720
_reflns_threshold_expression >2\s(I)
_cod_data_source_file ja3031054_si_003.cif
_cod_data_source_block Mattson1866
_cod_original_sg_symbol_H-M ' P -1'
_cod_database_code 4117994

loop_
_symmetry_equiv_pos_as_xyz
'x, y, z'
'-x, -y, -z'

loop_
_atom_site_label
_atom_site_type_symbol
_atom_site_fract_x
_atom_site_fract_y
_atom_site_fract_z
_atom_site_U_iso_or_equiv
_atom_site_adp_type
_atom_site_occupancy
_atom_site_symmetry_multiplicity
_atom_site_calc_flag
_atom_site_refinement_flags
C1 C 0.39931(18) 0.53377(13) 0.32395(11) 0.0204(3) Uani 1 1 d .
C2 C 0.5024(2) 0.52115(15) 0.23042(12) 0.0251(3) Uani 1 1 d .
H2 H 0.501 0.5935 0.1685 0.03 Uiso 1 1 calc R
C3 C 0.6065(2) 0.40576(15) 0.22582(12) 0.0273(3) Uani 1 1 d .
H3 H 0.6746 0.3998 0.1612 0.033 Uiso 1 1 calc R
C4 C 0.6110(2) 0.29906(15) 0.31565(12) 0.0269(3) Uani 1 1 d .
H4 H 0.6823 0.2201 0.3123 0.032 Uiso 1 1 calc R
C5 C 0.5121(2) 0.30721(14) 0.41006(12) 0.0244(3) Uani 1 1 d .
H5 H 0.5155 0.2348 0.4721 0.029 Uiso 1 1 calc R
C6 C 0.40742(18) 0.42415(13) 0.41194(11) 0.0204(3) Uani 1 1 d .
C7 C 0.19901(19) 0.53622(13) 0.52103(11) 0.0206(3) Uani 1 1 d .
C8 C -0.00609(18) 0.61992(13) 0.65728(11) 0.0205(3) Uani 1 1 d .
C9 C -0.06754(19) 0.57784(14) 0.76544(11) 0.0232(3) Uani 1 1 d .
H9 H -0.0315 0.4916 0.8068 0.028 Uiso 1 1 calc R
C10 C -0.1810(2) 0.66202(14) 0.81224(12) 0.0246(3) Uani 1 1 d .
C11 C -0.2360(2) 0.78802(15) 0.75313(12) 0.0258(3) Uani 1 1 d .
H11 H -0.3131 0.8457 0.7857 0.031 Uiso 1 1 calc R
C12 C -0.17617(19) 0.82807(14) 0.64548(12) 0.0234(3) Uani 1 1 d .
C13 C -0.06116(19) 0.74590(13) 0.59636(12) 0.0222(3) Uani 1 1 d .
H13 H -0.0209 0.7752 0.5226 0.027 Uiso 1 1 calc R
C14 C -0.2429(2) 0.61727(16) 0.92918(13) 0.0317(4) Uani 1 1 d .
C15 C -0.2389(2) 0.96437(15) 0.58281(13) 0.0287(3) Uani 1 1 d .
B B 0.2767(2) 0.66361(16) 0.33142(13) 0.0250(4) Uani 1 1 d .
F1 F 0.37256(14) 0.75681(9) 0.32204(9) 0.0426(3) Uani 1 1 d .
F2 F 0.13608(13) 0.71062(10) 0.25953(7) 0.0427(3) Uani 1 1 d .
F3 F -0.25511(15) 0.49558(10) 0.96143(8) 0.0440(3) Uani 1 1 d .
F4 F -0.12872(15) 0.62883(11) 0.99605(8) 0.0457(3) Uani 1 1 d .
F5 F -0.40483(14) 0.68300(11) 0.94968(8) 0.0520(3) Uani 1 1 d .
F6 F -0.23472(16) 0.98414(10) 0.47544(8) 0.0490(3) Uani 1 1 d .
F7 F -0.13725(15) 1.03789(9) 0.59935(10) 0.0481(3) Uani 1 1 d .
F8 F -0.40813(13) 1.00946(9) 0.61123(9) 0.0453(3) Uani 1 1 d .
N1 N 0.30444(17) 0.43094(12) 0.50835(10) 0.0229(3) Uani 1 1 d .
HN1 H 0.305(2) 0.3615(19) 0.5624(16) 0.039(5) Uiso 1 1 d .
N2 N 0.10843(17) 0.52620(12) 0.61771(10) 0.0235(3) Uani 1 1 d .
HN2 H 0.138(2) 0.4505(18) 0.6652(15) 0.032(5) Uiso 1 1 d .
O1 O 0.17917(13) 0.64214(9) 0.44639(8) 0.0238(2) Uani 1 1 d .
C16 C 0.2248(2) 0.06512(14) 0.84504(12) 0.0256(3) Uani 1 1 d .
C17 C 0.1721(2) -0.02648(15) 0.81306(13) 0.0310(4) Uani 1 1 d .
H17 H 0.1471 -0.0123 0.7394 0.037 Uiso 1 1 calc R
C18 C 0.1570(2) -0.13919(16) 0.89154(14) 0.0368(4) Uani 1 1 d .
H18 H 0.1196 -0.2034 0.8721 0.044 Uiso 1 1 calc R
C19 C 0.1962(2) -0.15916(16) 0.99864(14) 0.0369(4) Uani 1 1 d .
H19 H 0.1861 -0.2371 1.052 0.044 Uiso 1 1 calc R
C20 C 0.2495(2) -0.06677(17) 1.02815(13) 0.0381(4) Uani 1 1 d .
H20 H 0.2772 -0.0816 1.1015 0.046 Uiso 1 1 calc R
C21 C 0.2631(2) 0.04811(16) 0.95101(13) 0.0328(4) Uani 1 1 d .
H21 H 0.2977 0.1131 0.9707 0.039 Uiso 1 1 calc R
N3 N 0.23518(17) 0.18618(12) 0.76271(10) 0.0264(3) Uani 1 1 d .
O2 O 0.24024(15) 0.19183(10) 0.66644(9) 0.0328(3) Uani 1 1 d .
O3 O 0.23715(16) 0.27764(10) 0.79331(10) 0.0350(3) Uani 1 1 d .

loop_
_atom_site_aniso_label
_atom_site_aniso_U_11
_atom_site_aniso_U_22
_atom_site_aniso_U_33
_atom_site_aniso_U_23
_atom_site_aniso_U_13
_atom_site_aniso_U_12
C1 0.0191(7) 0.0226(7) 0.0195(7) -0.0054(6) -0.0019(5) -0.0050(6)
C2 0.0274(8) 0.0261(8) 0.0202(7) -0.0042(6) 0.0000(6) -0.0065(6)
C3 0.0274(8) 0.0319(9) 0.0226(7) -0.0106(6) 0.0056(6) -0.0054(7)
C4 0.0264(8) 0.0259(8) 0.0286(8) -0.0118(7) 0.0008(6) -0.0013(6)
C5 0.0266(8) 0.0200(7) 0.0246(7) -0.0050(6) -0.0010(6) -0.0030(6)
C6 0.0212(7) 0.0230(7) 0.0170(7) -0.0059(6) -0.0009(5) -0.0046(6)
C7 0.0220(7) 0.0214(7) 0.0181(7) -0.0049(6) -0.0008(5) -0.0053(6)
C8 0.0206(7) 0.0213(7) 0.0199(7) -0.0068(6) 0.0006(5) -0.0044(6)
C9 0.0252(7) 0.0228(8) 0.0189(7) -0.0031(6) -0.0005(6) -0.0045(6)
C10 0.0230(7) 0.0309(8) 0.0201(7) -0.0086(6) 0.0003(6) -0.0049(6)
C11 0.0254(8) 0.0270(8) 0.0249(7) -0.0107(6) 0.0006(6) -0.0016(6)
C12 0.0214(7) 0.0218(7) 0.0262(8) -0.0063(6) -0.0017(6) -0.0039(6)
C13 0.0231(7) 0.0218(7) 0.0208(7) -0.0053(6) 0.0016(6) -0.0056(6)
C14 0.0328(9) 0.0344(9) 0.0231(8) -0.0083(7) 0.0026(6) 0.0002(7)
C15 0.0273(8) 0.0246(8) 0.0312(8) -0.0081(7) 0.0024(6) -0.0011(6)
B 0.0281(9) 0.0238(9) 0.0177(8) -0.0016(7) 0.0028(6) -0.0028(7)
F1 0.0517(6) 0.0264(5) 0.0503(6) -0.0145(5) 0.0229(5) -0.0163(5)
F2 0.0396(6) 0.0506(6) 0.0225(5) -0.0055(4) -0.0062(4) 0.0162(5)
F3 0.0590(7) 0.0419(6) 0.0255(5) -0.0036(4) 0.0120(4) -0.0143(5)
F4 0.0547(7) 0.0588(7) 0.0242(5) -0.0148(5) -0.0062(4) -0.0076(5)
F5 0.0413(6) 0.0653(8) 0.0295(5) -0.0077(5) 0.0116(4) 0.0133(5)
F6 0.0702(7) 0.0317(6) 0.0279(5) -0.0003(4) -0.0024(5) 0.0115(5)
F7 0.0497(6) 0.0245(5) 0.0691(7) -0.0084(5) -0.0054(5) -0.0120(5)
F8 0.0311(5) 0.0310(5) 0.0564(7) -0.0013(5) 0.0070(5) 0.0072(4)
N1 0.0289(7) 0.0186(6) 0.0172(6) -0.0028(5) 0.0028(5) -0.0023(5)
N2 0.0311(7) 0.0175(6) 0.0168(6) -0.0018(5) 0.0028(5) -0.0013(5)
O1 0.0285(5) 0.0187(5) 0.0189(5) -0.0021(4) 0.0015(4) -0.0002(4)
C16 0.0251(8) 0.0215(8) 0.0237(7) -0.0016(6) 0.0026(6) -0.0013(6)
C17 0.0382(9) 0.0271(8) 0.0255(8) -0.0079(7) 0.0043(7) -0.0050(7)
C18 0.0451(10) 0.0255(9) 0.0374(10) -0.0086(7) 0.0089(8) -0.0086(7)
C19 0.0386(9) 0.0259(9) 0.0336(9) 0.0006(7) 0.0076(7) 0.0009(7)
C20 0.0388(10) 0.0421(10) 0.0231(8) -0.0005(7) -0.0028(7) -0.0003(8)
C21 0.0339(9) 0.0326(9) 0.0292(8) -0.0073(7) -0.0039(7) -0.0032(7)
N3 0.0255(7) 0.0241(7) 0.0259(7) -0.0038(5) 0.0001(5) -0.0039(5)
O2 0.0403(7) 0.0293(6) 0.0229(6) -0.0020(5) 0.0030(5) -0.0060(5)
O3 0.0422(7) 0.0230(6) 0.0392(7) -0.0078(5) -0.0032(5) -0.0072(5)

loop_
_atom_type_symbol
_atom_type_description
_atom_type_scat_dispersion_real
_atom_type_scat_dispersion_imag
_atom_type_scat_source
C C 0.0033 0.0016 'International Tables Vol C Tables 4.2.6.8 and 6.1.1.4'
H H 0 0 'International Tables Vol C Tables 4.2.6.8 and 6.1.1.4'
B B 0.0013 0.0007 'International Tables Vol C Tables 4.2.6.8 and 6.1.1.4'
F F 0.0171 0.0103 'International Tables Vol C Tables 4.2.6.8 and 6.1.1.4'
N N 0.0061 0.0033 'International Tables Vol C Tables 4.2.6.8 and 6.1.1.4'
O O 0.0106 0.006 'International Tables Vol C Tables 4.2.6.8 and 6.1.1.4'

loop_
_geom_angle_atom_site_label_1
_geom_angle_atom_site_label_2
_geom_angle_atom_site_label_3
_geom_angle
C6 C1 C2 116.31(13)
C6 C1 B 120.61(12)
C2 C1 B 123.07(13)
C3 C2 C1 121.74(14)
C3 C2 H2 119.1
C1 C2 H2 119.1
C2 C3 C4 119.97(14)
C2 C3 H3 120
C4 C3 H3 120
C5 C4 C3 120.30(14)
C5 C4 H4 119.9
C3 C4 H4 119.9
C4 C5 C6 118.45(14)
C4 C5 H5 120.8
C6 C5 H5 120.8
C1 C6 C5 123.22(13)
C1 C6 N1 118.81(13)
C5 C6 N1 117.97(13)
O1 C7 N1 122.99(13)
O1 C7 N2 120.29(13)
N1 C7 N2 116.70(13)
C13 C8 C9 120.00(13)
C13 C8 N2 124.83(13)
C9 C8 N2 115.15(13)
C10 C9 C8 119.86(13)
C10 C9 H9 120.1
C8 C9 H9 120.1
C9 C10 C11 120.94(13)
C9 C10 C14 119.72(14)
C11 C10 C14 119.33(13)
C12 C11 C10 118.60(13)
C12 C11 H11 120.7
C10 C11 H11 120.7
C11 C12 C13 121.80(14)
C11 C12 C15 117.69(13)
C13 C12 C15 120.51(13)
C12 C13 C8 118.79(13)
C12 C13 H13 120.6
C8 C13 H13 120.6
F5 C14 F3 106.88(14)
F5 C14 F4 106.12(13)
F3 C14 F4 106.38(13)
F5 C14 C10 112.54(13)
F3 C14 C10 112.69(13)
F4 C14 C10 111.78(14)
F8 C15 F7 106.40(12)
F8 C15 F6 106.65(13)
F7 C15 F6 106.53(13)
F8 C15 C12 111.92(13)
F7 C15 C12 112.01(13)
F6 C15 C12 112.88(12)
F1 B F2 109.88(13)
F1 B O1 105.01(12)
F2 B O1 104.20(12)
F1 B C1 114.03(13)
F2 B C1 113.75(13)
O1 B C1 109.13(11)
C7 N1 C6 124.15(13)
C7 N1 HN1 116.9(12)
C6 N1 HN1 118.9(12)
C7 N2 C8 130.20(13)
C7 N2 HN2 112.9(11)
C8 N2 HN2 116.3(11)
C7 O1 B 124.31(11)
C21 C16 C17 122.81(15)
C21 C16 N3 119.07(14)
C17 C16 N3 118.10(13)
C18 C17 C16 118.00(15)
C18 C17 H17 121
C16 C17 H17 121
C17 C18 C19 120.35(16)
C17 C18 H18 119.8
C19 C18 H18 119.8
C20 C19 C18 120.47(16)
C20 C19 H19 119.8
C18 C19 H19 119.8
C19 C20 C21 120.24(16)
C19 C20 H20 119.9
C21 C20 H20 119.9
C16 C21 C20 118.11(16)
C16 C21 H21 120.9
C20 C21 H21 120.9
O2 N3 O3 123.06(13)
O2 N3 C16 118.49(12)
O3 N3 C16 118.45(13)

loop_
_geom_bond_atom_site_label_1
_geom_bond_atom_site_label_2
_geom_bond_distance
C1 C6 1.393(2)
C1 C2 1.401(2)
C1 B 1.584(2)
C2 C3 1.387(2)
C2 H2 0.95
C3 C4 1.388(2)
C3 H3 0.95
C4 C5 1.385(2)
C4 H4 0.95
C5 C6 1.394(2)
C5 H5 0.95
C6 N1 1.4168(18)
C7 O1 1.2740(17)
C7 N1 1.3293(19)
C7 N2 1.3491(18)
C8 C13 1.392(2)
C8 C9 1.3970(19)
C8 N2 1.4107(18)
C9 C10 1.383(2)
C9 H9 0.95
C10 C11 1.385(2)
C10 C14 1.500(2)
C11 C12 1.385(2)
C11 H11 0.95
C12 C13 1.390(2)
C12 C15 1.498(2)
C13 H13 0.95
C14 F5 1.3348(19)
C14 F3 1.336(2)
C14 F4 1.343(2)
C15 F8 1.3306(18)
C15 F7 1.3343(19)
C15 F6 1.3366(19)
B F1 1.384(2)
B F2 1.389(2)
B O1 1.5645(18)
N1 HN1 0.87(2)
N2 HN2 0.883(19)
C16 C21 1.379(2)
C16 C17 1.384(2)
C16 N3 1.4643(19)
C17 C18 1.382(2)
C17 H17 0.95
C18 C19 1.388(3)
C18 H18 0.95
C19 C20 1.377(3)
C19 H19 0.95
C20 C21 1.390(2)
C20 H20 0.95
C21 H21 0.95
N3 O2 1.2267(16)
N3 O3 1.2291(17)

loop_
_geom_hbond_atom_site_label_D
_geom_hbond_atom_site_label_H
_geom_hbond_atom_site_label_A
_geom_hbond_distance_DH
_geom_hbond_distance_HA
_geom_hbond_distance_DA
_geom_hbond_angle_DHA
N1 HN1 O2 0.87(2) 2.10(2) 2.9495(17) 162.4(17)
N2 HN2 O3 0.883(19) 2.17(2) 3.0477(17) 171.1(16)

loop_
_geom_torsion_atom_site_label_1
_geom_torsion_atom_site_label_2
_geom_torsion_atom_site_label_3
_geom_torsion_atom_site_label_4
_geom_torsion
C6 C1 C2 C3 0.1(2)
B C1 C2 C3 -179.04(14)
C1 C2 C3 C4 -0.4(2)
C2 C3 C4 C5 0.0(2)
C3 C4 C5 C6 0.6(2)
C2 C1 C6 C5 0.5(2)
B C1 C6 C5 179.71(14)
C2 C1 C6 N1 -179.36(12)
B C1 C6 N1 -0.2(2)
C4 C5 C6 C1 -0.9(2)
C4 C5 C6 N1 178.98(13)
C13 C8 C9 C10 -0.9(2)
N2 C8 C9 C10 -179.84(13)
C8 C9 C10 C11 0.4(2)
C8 C9 C10 C14 -178.46(14)
C9 C10 C11 C12 0.5(2)
C14 C10 C11 C12 179.40(13)
C10 C11 C12 C13 -1.0(2)
C10 C11 C12 C15 179.37(14)
C11 C12 C13 C8 0.4(2)
C15 C12 C13 C8 -179.92(13)
C9 C8 C13 C12 0.5(2)
N2 C8 C13 C12 179.32(13)
C9 C10 C14 F5 -151.01(15)
C11 C10 C14 F5 30.1(2)
C9 C10 C14 F3 -30.1(2)
C11 C10 C14 F3 151.06(14)
C9 C10 C14 F4 89.68(18)
C11 C10 C14 F4 -89.19(17)
C11 C12 C15 F8 -35.75(19)
C13 C12 C15 F8 144.57(14)
C11 C12 C15 F7 83.66(17)
C13 C12 C15 F7 -96.02(16)
C11 C12 C15 F6 -156.09(14)
C13 C12 C15 F6 24.2(2)
C6 C1 B F1 117.02(15)
C2 C1 B F1 -63.87(19)
C6 C1 B F2 -115.90(15)
C2 C1 B F2 63.21(19)
C6 C1 B O1 -0.04(18)
C2 C1 B O1 179.08(12)
O1 C7 N1 C6 0.6(2)
N2 C7 N1 C6 179.32(12)
C1 C6 N1 C7 0.0(2)
C5 C6 N1 C7 -179.95(13)
O1 C7 N2 C8 -4.2(2)
N1 C7 N2 C8 177.02(13)
C13 C8 N2 C7 5.9(2)
C9 C8 N2 C7 -175.28(14)
N1 C7 O1 B -0.9(2)
N2 C7 O1 B -179.56(13)
F1 B O1 C7 -122.05(14)
F2 B O1 C7 122.41(14)
C1 B O1 C7 0.58(19)
C21 C16 C17 C18 0.3(2)
N3 C16 C17 C18 -178.05(14)
C16 C17 C18 C19 -0.8(2)
C17 C18 C19 C20 0.4(3)
C18 C19 C20 C21 0.6(3)
C17 C16 C21 C20 0.7(2)
N3 C16 C21 C20 178.99(14)
C19 C20 C21 C16 -1.1(2)
C21 C16 N3 O2 164.33(14)
C17 C16 N3 O2 -17.3(2)
C21 C16 N3 O3 -16.2(2)
C17 C16 N3 O3 162.22(14)
